data_4501003
loop_
_publ_author_name
'Ji, Baoming'
'Wang, Weizhou'
'Deng, Dongsheng'
'Zhang, Yu'

_publ_section_title
;
 Symmetrical Bifurcated Halogen Bond: Design and Synthesis
;
_journal_issue 8
_journal_name_full 'Crystal Growth &amp; Design'
_journal_page_first 3622
_journal_paper_doi 10.1021/cg200603z
_journal_volume 11
_journal_year 2011
_chemical_formula_sum 'C18 H14 F4 I2 N4'
_chemical_formula_weight 616.14
_chemical_name_systematic
;

 ?

;
_space_group_IT_number 12
_symmetry_cell_setting monoclinic
_symmetry_space_group_name_Hall '-C 2y'
_symmetry_space_group_name_H-M 'C 1 2/m 1'
_atom_sites_solution_hydrogens geom
_atom_sites_solution_primary direct
_atom_sites_solution_secondary difmap
_audit_creation_method SHELXL-97
_cell_angle_alpha 90.00
_cell_angle_beta 101.769(2)
_cell_angle_gamma 90.00
_cell_formula_units_Z 2
_cell_length_a 13.985(2)
_cell_length_b 15.550(3)
_cell_length_c 4.6026(7)
_cell_measurement_reflns_used 2534
_cell_measurement_temperature 296(2)
_cell_measurement_theta_max 27.94
_cell_measurement_theta_min 2.62
_cell_volume 979.9(3)
_computing_cell_refinement 'Bruker SMART'
_computing_data_collection 'Bruker SMART'
_computing_data_reduction 'Bruker SAINT'
_computing_molecular_graphics 'Bruker SHELXTL'
_computing_publication_material 'Bruker SHELXTL'
_computing_structure_refinement 'SHELXL-97 (Sheldrick, 1997)'
_computing_structure_solution 'SHELXS-97 (Sheldrick, 1990)'
_diffrn_ambient_temperature 296(2)
_diffrn_measured_fraction_theta_full 0.993
_diffrn_measured_fraction_theta_max 0.993
_diffrn_measurement_device_type 'CCD area detector'
_diffrn_measurement_method 'phi and omega scans'
_diffrn_radiation_monochromator graphite
_diffrn_radiation_source 'fine-focus sealed tube'
_diffrn_radiation_type MoK\a
_diffrn_radiation_wavelength 0.71073
_diffrn_reflns_av_R_equivalents 0.0158
_diffrn_reflns_av_sigmaI/netI 0.0136
_diffrn_reflns_limit_h_max 16
_diffrn_reflns_limit_h_min -16
_diffrn_reflns_limit_k_max 17
_diffrn_reflns_limit_k_min -18
_diffrn_reflns_limit_l_max 5
_diffrn_reflns_limit_l_min -5
_diffrn_reflns_number 3661
_diffrn_reflns_theta_full 25.49
_diffrn_reflns_theta_max 25.49
_diffrn_reflns_theta_min 2.62
_diffrn_standards_decay_% 0
_diffrn_standards_interval_count 0
_diffrn_standards_interval_time 0
_diffrn_standards_number 0
_exptl_absorpt_coefficient_mu 3.258
_exptl_absorpt_correction_T_max 0.6584
_exptl_absorpt_correction_T_min 0.3557
_exptl_absorpt_correction_type multi-scan
_exptl_absorpt_process_details sadabs
_exptl_crystal_colour colourless
_exptl_crystal_density_diffrn 2.088
_exptl_crystal_density_method 'not measured'
_exptl_crystal_description block
_exptl_crystal_F_000 584
_exptl_crystal_size_max 0.40
_exptl_crystal_size_mid 0.18
_exptl_crystal_size_min 0.14
_refine_diff_density_max 0.281
_refine_diff_density_min -0.357
_refine_diff_density_rms 0.062
_refine_ls_extinction_method none
_refine_ls_goodness_of_fit_ref 1.049
_refine_ls_hydrogen_treatment constr
_refine_ls_matrix_type full
_refine_ls_number_parameters 69
_refine_ls_number_reflns 951
_refine_ls_number_restraints 0
_refine_ls_restrained_S_all 1.049
_refine_ls_R_factor_all 0.0196
_refine_ls_R_factor_gt 0.0183
_refine_ls_shift/su_max 0.009
_refine_ls_shift/su_mean 0.000
_refine_ls_structure_factor_coef Fsqd
_refine_ls_weighting_details 'calc w=1/[\s^2^(Fo^2^)+(0.0259P)^2^+0.7363P] where P=(Fo^2^+2Fc^2^)/3'
_refine_ls_weighting_scheme calc
_refine_ls_wR_factor_gt 0.0448
_refine_ls_wR_factor_ref 0.0460
_reflns_number_gt 904
_reflns_number_total 951
_reflns_threshold_expression >2sigma(I)
_cod_data_source_file cg200603z_si_002.cif
_cod_data_source_block INNNN
_cod_depositor_comments
;
The following automatic conversions were performed:

'_symmetry_cell_setting' value 'Monoclinic' changed to 'monoclinic'
according to /home/saulius/struct/CIF-dictionaries/cif_core.dic
dictionary named 'cif_core.dic' version 2.4.1 from 2010-06-29.

Automatic conversion script
Id: cif_fix_values 1715 2011-07-08 13:25:40Z adriana 

2020-12-03
Z value and formula fixed to values more according to usual
chemical conventions.                 miguel
;
_cod_original_formula_sum 'C9 H7 F2 I N2'
_cod_original_formula_weight 308.07
_cod_original_formula_units_Z 4
_cod_original_cell_volume 979.8(3)
_cod_original_sg_symbol_H-M C2/m
_cod_database_code 4501003

loop_
_symmetry_equiv_pos_as_xyz
'x, y, z'
'-x, y, -z'
'x+1/2, y+1/2, z'
'-x+1/2, y+1/2, -z'
'-x, -y, -z'
'x, -y, z'
'-x+1/2, -y+1/2, -z'
'x+1/2, -y+1/2, z'

loop_
_atom_site_label
_atom_site_type_symbol
_atom_site_fract_x
_atom_site_fract_y
_atom_site_fract_z
_atom_site_U_iso_or_equiv
_atom_site_adp_type
_atom_site_occupancy
_atom_site_symmetry_multiplicity
_atom_site_calc_flag
_atom_site_refinement_flags
C1 C 0.4568(2) 0.5000 0.5742(7) 0.0375(6) Uani 1 2 d S
C2 C 0.34580(16) 0.42386(15) 0.7719(5) 0.0444(5) Uani 1 1 d .
C3 C 0.3069(2) 0.5000 0.8458(8) 0.0467(7) Uani 1 2 d S
H3 H 0.2550 0.5000 0.9442 0.056 Uiso 1 2 calc SR
C4 C 0.3053(2) 0.33868(16) 0.8423(8) 0.0645(8) Uani 1 1 d .
H4A H 0.2831 0.3071 0.6618 0.097 Uiso 1 1 calc R
H4B H 0.2515 0.3479 0.9392 0.097 Uiso 1 1 calc R
H4C H 0.3553 0.3065 0.9709 0.097 Uiso 1 1 calc R
C5 C 0.5000 0.0912(2) 0.5000 0.0432(7) Uani 1 2 d S
C6 C 0.43715(16) 0.04419(16) 0.6354(5) 0.0448(5) Uani 1 1 d .
F1 F 0.37432(12) 0.08506(10) 0.7737(4) 0.0640(4) Uani 1 1 d .
I1 I 0.5000 0.225226(13) 0.5000 0.05609(11) Uani 1 2 d S
N1 N 0.42240(13) 0.42319(12) 0.6347(4) 0.0420(4) Uani 1 1 d .

loop_
_atom_site_aniso_label
_atom_site_aniso_U_11
_atom_site_aniso_U_22
_atom_site_aniso_U_33
_atom_site_aniso_U_23
_atom_site_aniso_U_13
_atom_site_aniso_U_12
C1 0.0371(15) 0.0338(15) 0.0434(15) 0.000 0.0126(12) 0.000
C2 0.0409(11) 0.0400(12) 0.0556(12) 0.0057(10) 0.0174(10) -0.0005(9)
C3 0.0395(16) 0.0467(17) 0.0592(19) 0.000 0.0230(14) 0.000
C4 0.0631(16) 0.0418(13) 0.100(2) 0.0115(13) 0.0439(16) 0.0002(12)
C5 0.0439(16) 0.0384(15) 0.0480(16) 0.000 0.0111(14) 0.000
C6 0.0417(11) 0.0485(12) 0.0483(12) -0.0030(10) 0.0185(10) 0.0035(10)
F1 0.0646(9) 0.0567(9) 0.0833(10) -0.0053(8) 0.0445(8) 0.0076(7)
I1 0.05875(17) 0.04101(15) 0.06869(18) 0.000 0.01340(12) 0.000
N1 0.0418(10) 0.0339(9) 0.0548(11) 0.0027(8) 0.0201(8) 0.0010(8)

loop_
_atom_type_symbol
_atom_type_description
_atom_type_scat_dispersion_real
_atom_type_scat_dispersion_imag
_atom_type_scat_source
C C 0.0033 0.0016 'International Tables Vol C Tables 4.2.6.8 and 6.1.1.4'
H H 0.0000 0.0000 'International Tables Vol C Tables 4.2.6.8 and 6.1.1.4'
N N 0.0061 0.0033 'International Tables Vol C Tables 4.2.6.8 and 6.1.1.4'
F F 0.0171 0.0103 'International Tables Vol C Tables 4.2.6.8 and 6.1.1.4'
I I -0.4742 1.8119 'International Tables Vol C Tables 4.2.6.8 and 6.1.1.4'

loop_
_geom_angle_atom_site_label_1
_geom_angle_atom_site_label_2
_geom_angle_atom_site_label_3
_geom_angle
_geom_angle_site_symmetry_1
_geom_angle_site_symmetry_3
N1 C1 N1 126.4(3) . 6_565
N1 C1 C1 116.80(13) . 5_666
N1 C1 C1 116.80(13) 6_565 5_666
N1 C2 C3 121.0(2) . .
N1 C2 C4 117.7(2) . .
C3 C2 C4 121.4(2) . .
C2 C3 C2 118.9(3) . 6_565
C2 C3 H3 120.5 . .
C2 C3 H3 120.5 6_565 .
C2 C4 H4A 109.5 . .
C2 C4 H4B 109.5 . .
H4A C4 H4B 109.5 . .
C2 C4 H4C 109.5 . .
H4A C4 H4C 109.5 . .
H4B C4 H4C 109.5 . .
C6 C5 C6 116.3(3) . 2_656
C6 C5 I1 121.84(15) . .
C6 C5 I1 121.84(15) 2_656 .
F1 C6 C6 118.19(13) . 6
F1 C6 C5 120.0(2) . .
C6 C6 C5 121.84(15) 6 .
C1 N1 C2 116.4(2) . .

loop_
_geom_bond_atom_site_label_1
_geom_bond_atom_site_label_2
_geom_bond_distance
_geom_bond_site_symmetry_2
C1 N1 1.338(2) .
C1 N1 1.338(2) 6_565
C1 C1 1.504(6) 5_666
C2 N1 1.350(3) .
C2 C3 1.374(3) .
C2 C4 1.502(3) .
C3 C2 1.374(3) 6_565
C3 H3 0.9300 .
C4 H4A 0.9600 .
C4 H4B 0.9600 .
C4 H4C 0.9600 .
C5 C6 1.385(3) .
C5 C6 1.385(3) 2_656
C5 I1 2.084(3) .
C6 F1 1.345(3) .
C6 C6 1.374(5) 6

loop_
_geom_torsion_atom_site_label_1
_geom_torsion_atom_site_label_2
_geom_torsion_atom_site_label_3
_geom_torsion_atom_site_label_4
_geom_torsion
_geom_torsion_site_symmetry_1
_geom_torsion_site_symmetry_4
N1 C2 C3 C2 1.4(5) . 6_565
C4 C2 C3 C2 -179.0(2) . 6_565
C6 C5 C6 F1 179.5(3) 2_656 .
I1 C5 C6 F1 -0.5(3) . .
C6 C5 C6 C6 0.0 2_656 6
I1 C5 C6 C6 180.0 . 6
N1 C1 N1 C2 -0.5(5) 6_565 .
C1 C1 N1 C2 179.1(3) 5_666 .
C3 C2 N1 C1 -0.5(4) . .
C4 C2 N1 C1 179.9(3) . .
